data_4100108
loop_
_publ_author_name
'Jeremiah A Marsden'
'MIke M. Haley'
'Fusen Han'

_journal_name_full 'Journal of the American Chemical Society'
_journal_paper_doi 10.1021/ja044175a
_journal_year 2005
_chemical_formula_sum 'C54 H54 N4 O4'
_chemical_formula_weight 823.01
_space_group_IT_number 2
_symmetry_cell_setting triclinic
_symmetry_space_group_name_Hall '-P 1'
_symmetry_space_group_name_H-M 'P -1'
_cell_angle_alpha 112.913(4)
_cell_angle_beta 90.637(4)
_cell_angle_gamma 103.570(3)
_cell_formula_units_Z 2
_cell_length_a 13.001(2)
_cell_length_b 13.594(2)
_cell_length_c 14.847(3)
_cell_measurement_temperature 153(2)
_cell_volume 2334.1(7)
_cod_depositor_comments
;
The following automatic conversions were performed:
'_symmetry_cell_setting' value 'Triclinic' changed to 'triclinic'
according to '/home/saulius/struct/CIF-dictionaries/cif_core.dic'
dictionary named 'cif_core.dic' version 2.4.1 from 2010-06-29.

Automatic conversion script
Id: cif_fix_enum 1527 2010-12-29 10:47:43Z saulius 
;
_cod_database_code 4100108

loop_
_symmetry_equiv_pos_as_xyz
'x, y, z'
'-x, -y, -z'

loop_
_atom_site_label
_atom_site_type_symbol
_atom_site_fract_x
_atom_site_fract_y
_atom_site_fract_z
_atom_site_U_iso_or_equiv
_atom_site_adp_type
_atom_site_occupancy
_atom_site_symmetry_multiplicity
_atom_site_calc_flag
_atom_site_refinement_flags
_atom_site_disorder_assembly
_atom_site_disorder_group
O1 O 1.1339(3) -0.0481(3) 0.1146(3) 0.0587(14) Uani 1 1 d . . .
O2 O 1.0177(3) -0.2067(4) 0.0540(4) 0.0841(19) Uani 1 1 d . . .
O3 O 0.3350(3) -0.6114(3) -0.0342(3) 0.0601(14) Uani 1 1 d . . .
O4 O 0.1720(4) -0.6009(3) -0.0349(3) 0.0662(15) Uani 1 1 d . . .
N1 N 1.0419(4) -0.1061(5) 0.0893(4) 0.0472(16) Uani 1 1 d . . .
N2 N 0.2673(5) -0.5573(4) -0.0208(4) 0.0459(15) Uani 1 1 d . . .
N3 N 0.5123(4) 1.0113(4) 0.3631(3) 0.0345(13) Uani 1 1 d . . .
N4 N -0.1446(4) 0.5553(4) 0.3309(4) 0.0464(15) Uani 1 1 d . . .
C1 C 0.9560(5) -0.0494(5) 0.0986(4) 0.0339(16) Uani 1 1 d . . .
C2 C 0.9831(4) 0.0645(5) 0.1305(4) 0.0394(17) Uani 1 1 d . . .
H2 H 1.0556 0.1058 0.1457 0.047 Uiso 1 1 calc R . .
C3 C 0.9017(4) 0.1171(5) 0.1398(4) 0.0328(16) Uani 1 1 d . . .
H3 H 0.9184 0.1952 0.1607 0.039 Uiso 1 1 calc R . .
C4 C 0.7962(5) 0.0564(5) 0.1187(4) 0.0315(16) Uani 1 1 d . . .
C5 C 0.7720(4) -0.0582(5) 0.0868(4) 0.0368(17) Uani 1 1 d . . .
H5 H 0.6996 -0.1000 0.0720 0.044 Uiso 1 1 calc R . .
C6 C 0.8526(4) -0.1121(5) 0.0766(4) 0.0315(16) Uani 1 1 d . . .
H6 H 0.8364 -0.1902 0.0550 0.038 Uiso 1 1 calc R . .
C7 C 0.7105(5) 0.1094(5) 0.1295(4) 0.0345(16) Uani 1 1 d . . .
C8 C 0.6370(4) 0.1488(4) 0.1391(4) 0.0306(16) Uani 1 1 d . . .
C9 C 0.5440(4) 0.1910(5) 0.1503(4) 0.0274(15) Uani 1 1 d . . .
C10 C 0.4426(4) 0.1177(5) 0.1397(4) 0.0286(15) Uani 1 1 d . . .
C11 C 0.4278(4) 0.0023(5) 0.1176(4) 0.0301(16) Uani 1 1 d . . .
C12 C 0.4073(4) -0.0937(5) 0.0983(4) 0.0339(16) Uani 1 1 d . . .
C13 C 0.3724(4) -0.2120(5) 0.0687(4) 0.0301(15) Uani 1 1 d . . .
C14 C 0.4446(4) -0.2762(5) 0.0550(4) 0.0328(16) Uani 1 1 d . . .
H14 H 0.5188 -0.2416 0.0655 0.039 Uiso 1 1 calc R . .
C15 C 0.4110(5) -0.3878(5) 0.0268(4) 0.0361(17) Uani 1 1 d . . .
H15 H 0.4613 -0.4303 0.0187 0.043 Uiso 1 1 calc R . .
C16 C 0.3041(5) -0.4380(5) 0.0104(4) 0.0363(17) Uani 1 1 d . . .
C17 C 0.2298(5) -0.3770(5) 0.0229(4) 0.0457(19) Uani 1 1 d . . .
H17 H 0.1558 -0.4128 0.0106 0.055 Uiso 1 1 calc R . .
C18 C 0.2637(5) -0.2643(5) 0.0530(4) 0.0436(18) Uani 1 1 d . . .
H18 H 0.2131 -0.2218 0.0632 0.052 Uiso 1 1 calc R . .
C19 C 0.5525(4) 0.3019(4) 0.1732(4) 0.0309(16) Uani 1 1 d . . .
H19 H 0.6208 0.3504 0.1805 0.037 Uiso 1 1 calc R . .
C20 C 0.3537(4) 0.1612(4) 0.1517(4) 0.0337(16) Uani 1 1 d . . .
H20 H 0.2851 0.1127 0.1434 0.040 Uiso 1 1 calc R . .
C21 C 0.3613(4) 0.2715(5) 0.1751(4) 0.0303(16) Uani 1 1 d . . .
C22 C 0.4621(5) 0.3441(5) 0.1857(4) 0.0291(15) Uani 1 1 d . . .
C23 C 0.4733(4) 0.4596(5) 0.2112(4) 0.0338(16) Uani 1 1 d . . .
C24 C 0.4781(4) 0.5558(5) 0.2338(4) 0.0348(16) Uani 1 1 d . . .
C25 C 0.4856(5) 0.6714(5) 0.2643(4) 0.0338(16) Uani 1 1 d . . .
C26 C 0.5788(5) 0.7435(5) 0.2618(4) 0.0385(17) Uani 1 1 d . . .
H26 H 0.6381 0.7156 0.2381 0.046 Uiso 1 1 calc R . .
C27 C 0.5881(5) 0.8553(4) 0.2930(4) 0.0366(17) Uani 1 1 d . . .
H27 H 0.6535 0.9030 0.2909 0.044 Uiso 1 1 calc R . .
C28 C 0.5008(4) 0.8998(5) 0.3282(4) 0.0304(15) Uani 1 1 d . . .
C29 C 0.4054(4) 0.8249(4) 0.3254(4) 0.0321(16) Uani 1 1 d . . .
H29 H 0.3444 0.8515 0.3448 0.038 Uiso 1 1 calc R . .
C30 C 0.3974(5) 0.7143(5) 0.2955(4) 0.0360(16) Uani 1 1 d . . .
H30 H 0.3316 0.6659 0.2957 0.043 Uiso 1 1 calc R . .
C31 C 0.6044(4) 1.0853(4) 0.3479(4) 0.0367(17) Uani 1 1 d . . .
H31A H 0.5824 1.1483 0.3432 0.044 Uiso 1 1 calc R . .
H31B H 0.6295 1.0454 0.2845 0.044 Uiso 1 1 calc R . .
C32 C 0.6971(4) 1.1304(5) 0.4304(4) 0.0382(17) Uani 1 1 d . . .
H32A H 0.6747 1.1775 0.4926 0.046 Uiso 1 1 calc R . .
H32B H 0.7141 1.0677 0.4401 0.046 Uiso 1 1 calc R . .
C33 C 0.7969(5) 1.1977(5) 0.4075(5) 0.0510(19) Uani 1 1 d . . .
H33A H 0.8223 1.1492 0.3481 0.061 Uiso 1 1 calc R . .
H33B H 0.7786 1.2572 0.3930 0.061 Uiso 1 1 calc R . .
C34 C 0.8862(5) 1.2493(5) 0.4926(5) 0.071(2) Uani 1 1 d . . .
H34A H 0.8638 1.3028 0.5499 0.106 Uiso 1 1 calc R . .
H34B H 0.9501 1.2870 0.4729 0.106 Uiso 1 1 calc R . .
H34C H 0.9021 1.1911 0.5095 0.106 Uiso 1 1 calc R . .
C35 C 0.4334(4) 1.0627(4) 0.4214(4) 0.0372(17) Uani 1 1 d . . .
H35A H 0.4716 1.1342 0.4745 0.045 Uiso 1 1 calc R . .
H35B H 0.3963 1.0144 0.4530 0.045 Uiso 1 1 calc R . .
C36 C 0.3503(4) 1.0833(4) 0.3628(4) 0.0357(16) Uani 1 1 d . . .
H36A H 0.3138 1.0128 0.3077 0.043 Uiso 1 1 calc R . .
H36B H 0.3862 1.1354 0.3344 0.043 Uiso 1 1 calc R . .
C37 C 0.2678(4) 1.1308(5) 0.4263(4) 0.0426(18) Uani 1 1 d . . .
H37A H 0.3045 1.1989 0.4837 0.051 Uiso 1 1 calc R . .
H37B H 0.2285 1.0766 0.4513 0.051 Uiso 1 1 calc R . .
C38 C 0.1880(5) 1.1580(5) 0.3673(4) 0.0530(19) Uani 1 1 d . . .
H38A H 0.2256 1.2177 0.3489 0.080 Uiso 1 1 calc R . .
H38B H 0.1322 1.1815 0.4079 0.080 Uiso 1 1 calc R . .
H38C H 0.1557 1.0921 0.3077 0.080 Uiso 1 1 calc R . .
C39 C 0.2676(5) 0.3126(4) 0.1914(4) 0.0337(16) Uani 1 1 d . . .
C40 C 0.1924(5) 0.3507(5) 0.2095(5) 0.0402(18) Uani 1 1 d . . .
C41 C 0.1024(5) 0.3979(5) 0.2366(5) 0.0344(16) Uani 1 1 d . . .
C42 C 0.0709(5) 0.4581(5) 0.1896(5) 0.055(2) Uani 1 1 d . . .
H42 H 0.1061 0.4646 0.1356 0.066 Uiso 1 1 calc R . .
C43 C -0.0112(5) 0.5091(5) 0.2198(5) 0.056(2) Uani 1 1 d . . .
H43 H -0.0316 0.5494 0.1859 0.067 Uiso 1 1 calc R . .
C44 C -0.0636(5) 0.5017(5) 0.2987(5) 0.0354(16) Uani 1 1 d . . .
C45 C -0.0348(4) 0.4376(4) 0.3447(4) 0.0370(16) Uani 1 1 d . . .
H45 H -0.0714 0.4286 0.3972 0.044 Uiso 1 1 calc R . .
C46 C 0.0476(4) 0.3874(4) 0.3131(4) 0.0382(17) Uani 1 1 d . . .
H46 H 0.0667 0.3447 0.3450 0.046 Uiso 1 1 calc R . .
C47 C -0.1760(5) 0.6207(6) 0.2840(5) 0.064(2) Uani 1 1 d . . .
H47A H -0.2503 0.6242 0.2950 0.076 Uiso 1 1 calc R . .
H47B H -0.1731 0.5853 0.2122 0.076 Uiso 1 1 calc R . .
C48 C -0.1019(6) 0.7386(7) 0.3258(9) 0.151(5) Uani 1 1 d . . .
H48A H -0.0927 0.7630 0.3982 0.182 Uiso 1 1 calc R . .
H48B H -0.0315 0.7318 0.3033 0.182 Uiso 1 1 calc R . .
C49 C -0.1208(6) 0.8174(7) 0.3101(8) 0.143(5) Uani 1 1 d . . .
H49A H -0.1891 0.8269 0.3366 0.171 Uiso 1 1 calc R . .
H49B H -0.1351 0.7906 0.2378 0.171 Uiso 1 1 calc R . .
C50 C -0.0484(6) 0.9305(6) 0.3443(5) 0.091(3) Uani 1 1 d . . .
H50A H -0.0466 0.9686 0.4157 0.137 Uiso 1 1 calc R . .
H50B H -0.0744 0.9720 0.3119 0.137 Uiso 1 1 calc R . .
H50C H 0.0235 0.9254 0.3278 0.137 Uiso 1 1 calc R . .
C51 C -0.1889(5) 0.5619(5) 0.4234(4) 0.0434(18) Uani 1 1 d . . .
H51A H -0.2035 0.6352 0.4564 0.052 Uiso 1 1 calc R . .
H51B H -0.1346 0.5566 0.4673 0.052 Uiso 1 1 calc R . .
C52 C -0.2896(5) 0.4738(5) 0.4104(4) 0.0438(18) Uani 1 1 d . . .
H52A H -0.2769 0.4002 0.3733 0.053 Uiso 1 1 calc R . .
H52B H -0.3461 0.4825 0.3711 0.053 Uiso 1 1 calc R . .
C53 C -0.3277(5) 0.4789(5) 0.5085(5) 0.056(2) Uani 1 1 d . . .
H53A H -0.3368 0.5537 0.5469 0.067 Uiso 1 1 calc R . .
H53B H -0.2724 0.4666 0.5464 0.067 Uiso 1 1 calc R . .
C54 C -0.4325(5) 0.3933(5) 0.4961(5) 0.066(2) Uani 1 1 d . . .
H54A H -0.4853 0.3993 0.4521 0.100 Uiso 1 1 calc R . .
H54B H -0.4585 0.4067 0.5604 0.100 Uiso 1 1 calc R . .
H54C H -0.4211 0.3190 0.4677 0.100 Uiso 1 1 calc R . .

loop_
_atom_site_aniso_label
_atom_site_aniso_U_11
_atom_site_aniso_U_22
_atom_site_aniso_U_33
_atom_site_aniso_U_23
_atom_site_aniso_U_13
_atom_site_aniso_U_12
O1 0.023(3) 0.048(3) 0.090(4) 0.008(3) 0.004(3) 0.016(2)
O2 0.032(3) 0.036(3) 0.179(6) 0.030(3) 0.017(3) 0.021(3)
O3 0.058(3) 0.035(3) 0.085(4) 0.016(3) 0.019(3) 0.021(3)
O4 0.046(3) 0.042(3) 0.098(4) 0.021(3) 0.017(3) 0.001(3)
N1 0.027(4) 0.035(4) 0.075(5) 0.014(3) 0.007(3) 0.011(3)
N2 0.049(4) 0.037(4) 0.049(4) 0.014(3) 0.013(3) 0.012(3)
N3 0.027(3) 0.029(3) 0.052(4) 0.020(3) 0.008(3) 0.009(3)
N4 0.041(4) 0.047(4) 0.063(4) 0.022(3) 0.019(3) 0.033(3)
C1 0.026(4) 0.027(4) 0.046(5) 0.010(3) 0.008(3) 0.010(3)
C2 0.020(4) 0.043(5) 0.053(5) 0.017(4) 0.004(3) 0.010(3)
C3 0.023(4) 0.032(4) 0.041(4) 0.011(3) 0.003(3) 0.010(3)
C4 0.029(4) 0.037(4) 0.029(4) 0.010(3) 0.006(3) 0.015(3)
C5 0.021(4) 0.042(4) 0.046(5) 0.013(4) 0.007(3) 0.013(3)
C6 0.022(4) 0.025(4) 0.047(4) 0.013(3) 0.006(3) 0.009(3)
C7 0.033(4) 0.040(4) 0.032(4) 0.012(3) 0.000(3) 0.015(3)
C8 0.025(4) 0.032(4) 0.036(4) 0.013(3) 0.004(3) 0.012(3)
C9 0.029(4) 0.028(4) 0.026(4) 0.008(3) 0.002(3) 0.015(3)
C10 0.026(4) 0.028(4) 0.034(4) 0.012(3) 0.002(3) 0.012(3)
C11 0.029(4) 0.038(4) 0.027(4) 0.012(3) 0.004(3) 0.018(3)
C12 0.030(4) 0.035(4) 0.037(4) 0.009(3) 0.006(3) 0.019(3)
C13 0.030(4) 0.027(4) 0.032(4) 0.009(3) 0.002(3) 0.011(3)
C14 0.026(4) 0.032(4) 0.046(4) 0.020(3) 0.010(3) 0.012(3)
C15 0.035(4) 0.029(4) 0.047(5) 0.012(3) 0.009(3) 0.019(3)
C16 0.035(4) 0.022(4) 0.053(5) 0.016(3) 0.008(3) 0.010(3)
C17 0.026(4) 0.039(4) 0.063(5) 0.013(4) 0.005(4) 0.005(3)
C18 0.026(4) 0.032(4) 0.072(5) 0.017(4) 0.008(4) 0.012(3)
C19 0.029(4) 0.025(4) 0.036(4) 0.007(3) -0.001(3) 0.011(3)
C20 0.026(4) 0.030(4) 0.046(4) 0.013(3) 0.002(3) 0.013(3)
C21 0.025(4) 0.026(4) 0.035(4) 0.006(3) 0.000(3) 0.010(3)
C22 0.033(4) 0.025(4) 0.032(4) 0.010(3) 0.001(3) 0.016(3)
C23 0.026(4) 0.032(4) 0.039(4) 0.009(3) 0.001(3) 0.008(3)
C24 0.031(4) 0.035(4) 0.036(4) 0.011(3) 0.006(3) 0.009(3)
C25 0.034(4) 0.026(4) 0.037(4) 0.010(3) -0.004(3) 0.006(3)
C26 0.032(4) 0.035(4) 0.050(5) 0.014(4) 0.004(3) 0.017(3)
C27 0.032(4) 0.030(4) 0.049(5) 0.015(3) 0.005(3) 0.012(3)
C28 0.030(4) 0.027(4) 0.041(4) 0.017(3) 0.006(3) 0.014(3)
C29 0.026(4) 0.025(4) 0.048(4) 0.014(3) 0.011(3) 0.012(3)
C30 0.032(4) 0.035(4) 0.043(4) 0.015(3) 0.006(3) 0.014(3)
C31 0.043(4) 0.034(4) 0.039(4) 0.014(3) 0.003(4) 0.021(3)
C32 0.042(4) 0.037(4) 0.041(4) 0.019(3) 0.005(3) 0.014(3)
C33 0.041(4) 0.047(5) 0.069(5) 0.029(4) 0.009(4) 0.007(4)
C34 0.035(4) 0.078(6) 0.088(6) 0.036(5) -0.022(4) -0.008(4)
C35 0.036(4) 0.029(4) 0.052(5) 0.016(3) 0.008(3) 0.017(3)
C36 0.035(4) 0.036(4) 0.043(4) 0.017(3) 0.009(3) 0.021(3)
C37 0.041(4) 0.044(4) 0.043(5) 0.010(4) 0.006(3) 0.026(3)
C38 0.044(4) 0.059(5) 0.056(5) 0.018(4) 0.002(4) 0.025(4)
C39 0.032(4) 0.022(4) 0.044(5) 0.010(3) 0.000(3) 0.007(3)
C40 0.031(4) 0.035(4) 0.053(5) 0.012(4) 0.005(3) 0.015(3)
C41 0.033(4) 0.030(4) 0.043(4) 0.013(3) 0.008(3) 0.015(3)
C42 0.053(5) 0.077(5) 0.066(5) 0.044(5) 0.029(4) 0.048(4)
C43 0.056(5) 0.073(5) 0.078(6) 0.052(5) 0.031(4) 0.049(4)
C44 0.030(4) 0.037(4) 0.039(4) 0.014(3) 0.003(3) 0.011(3)
C45 0.035(4) 0.045(4) 0.038(4) 0.018(3) 0.006(3) 0.018(3)
C46 0.031(4) 0.036(4) 0.055(5) 0.020(4) -0.002(3) 0.019(3)
C47 0.044(5) 0.082(6) 0.101(7) 0.058(5) 0.034(5) 0.044(5)
C48 0.050(6) 0.102(8) 0.385(17) 0.168(11) 0.083(8) 0.045(6)
C49 0.043(6) 0.068(7) 0.270(14) 0.025(8) 0.017(7) 0.005(5)
C50 0.100(7) 0.074(6) 0.092(7) 0.031(5) -0.017(5) 0.013(5)
C51 0.036(4) 0.034(4) 0.051(5) 0.001(3) 0.008(4) 0.021(3)
C52 0.040(4) 0.042(4) 0.048(5) 0.011(4) -0.002(4) 0.020(4)
C53 0.051(5) 0.056(5) 0.062(6) 0.019(4) 0.016(4) 0.024(4)
C54 0.074(6) 0.055(5) 0.087(6) 0.035(5) 0.038(5) 0.033(4)
